data_4134973
loop_
_publ_author_name
'Asada, Takahiro'
'Hoshimoto, Yoichi'
'Ogoshi, Sensuke'

_publ_section_title
;
 Rotation-Triggered Transmetalation on a Heterobimetallic Cu/Al
 <i>N</i>-Phosphine-Oxide-Substituted Imidazolylidene Complex.
;
_journal_issue 21
_journal_name_full 'Journal of the American Chemical Society'
_journal_page_first 9772
_journal_page_last 9784
_journal_paper_doi 10.1021/jacs.0c03252
_journal_volume 142
_journal_year 2020
_chemical_formula_moiety 'C45 H46 Al Cu F15 N2 O2 P'
_chemical_formula_sum 'C45 H46 Al Cu F15 N2 O2 P'
_chemical_formula_weight 1053.36
_space_group_crystal_system triclinic
_space_group_IT_number 2
_space_group_name_Hall '-P 1'
_space_group_name_H-M_alt 'P -1'
_symmetry_Int_Tables_number 2
_atom_sites_solution_primary iterative
_audit_creation_date 2019-06-26
_audit_creation_method
;
Olex2 1.2
(compiled 2018.05.29 svn.r3508 for OlexSys, GUI svn.r5506)
;
_cell_angle_alpha 102.0818(14)
_cell_angle_beta 99.1286(14)
_cell_angle_gamma 109.5393(16)
_cell_formula_units_Z 2
_cell_length_a 10.7445(2)
_cell_length_b 13.4502(2)
_cell_length_c 21.5779(3)
_cell_measurement_reflns_used 19986
_cell_measurement_temperature 123.15
_cell_measurement_theta_max 74.2010
_cell_measurement_theta_min 3.6140
_cell_volume 2783.81(9)
_computing_cell_refinement 'CrysAlisPro 1.171.40.43a (Rigaku OD, 2019)'
_computing_data_collection 'CrysAlisPro 1.171.40.43a (Rigaku OD, 2019)'
_computing_data_reduction 'CrysAlisPro 1.171.40.43a (Rigaku OD, 2019)'
_computing_molecular_graphics 'Olex2 (Dolomanov et al., 2009)'
_computing_publication_material 'Olex2 (Dolomanov et al., 2009)'
_computing_structure_refinement 'olex2.refine (Bourhis et al., 2015)'
_computing_structure_solution 'olex2.solve (Bourhis et al., 2015)'
_diffrn_ambient_temperature 123.15
_diffrn_detector 'CCD plate'
_diffrn_detector_area_resol_mean 10.0000
_diffrn_detector_type HyPix
_diffrn_measured_fraction_theta_full 0.9990
_diffrn_measured_fraction_theta_max 0.9990
_diffrn_measurement_details
;
List of Runs (angles in degrees, time in seconds):

  # Type    Start    End  Width  t~exp~   \w     \q     \k     \f   Frames
--------------------------------------------------------------------------
  1  \w    -70.00 -29.00   0.50    0.05    --  -42.80 104.00-110.00   82
  2  \w     10.00  84.00   0.50    0.05    --   42.80-104.00 147.00  148
  3  \w     82.00 123.00   0.50    0.13    --   76.50 104.00-110.00   82
  4  \w     31.00  57.00   0.50    0.13    --   76.50-104.00 147.00   52
  5  \w   -110.00 -65.00   0.50    0.13    -- -106.00 104.00-110.00   90
  6  \w   -167.00-140.00   0.50    0.13    -- -106.00-104.00 147.00   54
  7  \w   -109.00 -21.00   0.50    0.05    --  -42.80 -57.00 150.00  176
  8  \w    -64.00  31.00   0.50    0.05    --  -42.80  57.00 -60.00  190
  9  \w     71.00 117.00   0.50    0.05    --   42.80 125.00  30.00   92
 10  \w     28.00  88.00   0.50    0.05    --   42.80-125.00  30.00  120
 11  \w     67.00  93.00   0.50    0.05    --   42.80  57.00 -60.00   52
 12  \w     78.00 104.00   0.50    0.05    --   42.80 125.00 150.00   52
 13  \w     79.00 115.00   0.50    0.05    --   42.80 125.00-180.00   72
 14  \w     71.00 111.00   0.50    0.05    --   42.80 125.00-150.00   80
 15  \w   -137.00 -25.00   0.50    0.13    -- -106.00  19.00 -30.00  224
 16  \w   -114.00 -88.00   0.50    0.13    -- -106.00 125.00-180.00   52
 17  \w   -170.00 -71.00   0.50    0.13    -- -106.00-125.00-150.00  198
 18  \w   -174.00 -93.00   0.50    0.13    -- -106.00 -19.00 120.00  162
 19  \w   -117.00 -54.00   0.50    0.13    -- -106.00 125.00  90.00  126
 20  \w   -132.00 -76.00   0.50    0.13    -- -106.00  77.00 -90.00  112
 21  \w   -125.00 -32.00   0.50    0.13    -- -106.00  57.00 120.00  186
 22  \w   -112.00 -32.00   0.50    0.13    -- -106.00  77.00-180.00  160
 23  \w    -63.00 -26.00   0.50    0.13    -- -106.00  19.00-180.00   74
 24  \w   -125.00 -90.00   0.50    0.13    -- -106.00  19.00-180.00   70
 25  \w   -108.00 -38.00   0.50    0.13    -- -106.00 125.00 -90.00  140
 26  \w   -136.00 -86.00   0.50    0.13    -- -106.00 -19.00 -30.00  100
 27  \w   -113.00 -88.00   0.50    0.13    -- -106.00 125.00 -30.00   50
 28  \w   -116.00 -74.00   0.50    0.13    -- -106.00 125.00   0.00   84
 29  \w    -60.00 -32.00   0.50    0.13    -- -106.00  77.00 -90.00   56
 30  \w   -111.00 -28.00   0.50    0.13    -- -106.00  37.00 -60.00  166
 31  \w   -122.00 -28.00   0.50    0.13    -- -106.00  37.00 120.00  188
;
_diffrn_measurement_device 'four-circle diffractometer'
_diffrn_measurement_device_type 'XtaLAB Synergy, Single source at offset/far, HyPix'
_diffrn_measurement_method '\w scans'
_diffrn_orient_matrix_type 'CrysAlisPro convention (1999,Acta A55,543-557)'
_diffrn_orient_matrix_UB_11 0.0380392000
_diffrn_orient_matrix_UB_12 0.0802327000
_diffrn_orient_matrix_UB_13 0.0687224000
_diffrn_orient_matrix_UB_21 -0.0925601000
_diffrn_orient_matrix_UB_22 -0.0922498000
_diffrn_orient_matrix_UB_23 0.0232391000
_diffrn_orient_matrix_UB_31 0.1210445000
_diffrn_orient_matrix_UB_32 -0.0331639000
_diffrn_orient_matrix_UB_33 0.0204382000
_diffrn_radiation_monochromator mirror
_diffrn_radiation_probe x-ray
_diffrn_radiation_type 'Cu K\a'
_diffrn_radiation_wavelength 1.54184
_diffrn_reflns_av_R_equivalents 0.0306
_diffrn_reflns_av_unetI/netI 0.0305
_diffrn_reflns_limit_h_max 12
_diffrn_reflns_limit_h_min -9
_diffrn_reflns_limit_k_max 15
_diffrn_reflns_limit_k_min -16
_diffrn_reflns_limit_l_max 25
_diffrn_reflns_limit_l_min -25
_diffrn_reflns_number 29318
_diffrn_reflns_theta_full 68.2513
_diffrn_reflns_theta_max 68.25
_diffrn_reflns_theta_min 3.63
_diffrn_source 'micro-focus sealed X-ray tube'
_diffrn_source_type 'PhotonJet (Cu) X-ray Source'
_exptl_absorpt_coefficient_mu 1.729
_exptl_absorpt_correction_T_max 1.00000
_exptl_absorpt_correction_T_min 0.70396
_exptl_absorpt_correction_type multi-scan
_exptl_absorpt_process_details
;
CrysAlisPro 1.171.40.43a (Rigaku Oxford Diffraction, 2019)
Empirical absorption correction using spherical harmonics,
 implemented in SCALE3 ABSPACK scaling algorithm.
;
_exptl_crystal_colour colourless
_exptl_crystal_colour_primary colourless
_exptl_crystal_density_diffrn 1.2565
_exptl_crystal_description plate
_exptl_crystal_F_000 1077.2736
_exptl_crystal_size_max 0.4
_exptl_crystal_size_mid 0.3
_exptl_crystal_size_min 0.3
_refine_diff_density_max 0.6296
_refine_diff_density_min -0.4346
_refine_diff_density_rms 0.0667
_refine_ls_d_res_high 0.8300
_refine_ls_d_res_low 12.1613
_refine_ls_goodness_of_fit_ref 1.0344
_refine_ls_hydrogen_treatment constr
_refine_ls_matrix_type full
_refine_ls_number_constraints 66
_refine_ls_number_parameters 617
_refine_ls_number_reflns 10169
_refine_ls_number_restraints 0
_refine_ls_restrained_S_all 1.0344
_refine_ls_R_factor_all 0.0437
_refine_ls_R_factor_gt 0.0417
_refine_ls_shift/su_max 0.0005
_refine_ls_shift/su_mean 0.0001
_refine_ls_structure_factor_coef Fsqd
_refine_ls_weighting_details 'w=1/[\s^2^(Fo^2^)+(0.0663P)^2^+1.8936P] where P=(Fo^2^+2Fc^2^)/3'
_refine_ls_weighting_scheme calc
_refine_ls_wR_factor_gt 0.1177
_refine_ls_wR_factor_ref 0.1194
_reflns_Friedel_coverage 0.0
_reflns_limit_h_max 12
_reflns_limit_h_min -12
_reflns_limit_k_max 15
_reflns_limit_k_min -16
_reflns_limit_l_max 25
_reflns_limit_l_min 0
_reflns_number_gt 9442
_reflns_number_total 10169
_reflns_threshold_expression I>=2u(I)
_cod_data_source_file ja0c03252_si_002.cif
_cod_data_source_block 2a
_cod_depositor_comments 'Adding full bibliography for 4134972--4134984.cif.'
_cod_database_code 4134973
_chemical_oxdiff_formula 'C45 H46 Al1 Cu1 F15 N2 O2 P1'
_reflns_odcompleteness_completeness 99.97
_reflns_odcompleteness_iscentric 1
_reflns_odcompleteness_theta 68.13
_olex2_refinement_description
;
1. Fixed Uiso
 At 1.2 times of:
  All C(H) groups
 At 1.5 times of:
  All C(H,H,H) groups
2. Restrained distances
3.a Ternary CH refined with riding coordinates:
 C1(H1), C0da(H0da)
3.b Aromatic/amide H refined with riding coordinates:
 C7aa(H7aa), C6ba(H6ba), C9aa(H9aa), C6aa(H6aa), C0ba(H0ba)
3.c Idealised Me refined as rotating group:
 C(Ha,Hb,Hc), C12(H12a,H12b,H12c), C1da(H1da,H1db,H1dc), C2da(H2da,H2db,H2dc),
 C3da(H3da,H3db,H3dc), C5da(H5da,H5db,H5dc), C8da(H8da,H8db,H8dc), C9da(H9da,
 H9db,H9dc), C0ea(H0ea,H0eb,H0ec), C1ea(H1ea,H1eb,H1ec), C2ea(H2ea,H2eb,H2ec),
 C3ea(H3ea,H3eb,H3ec), C4ea(H4ea,H4eb,H4ec)
;
_olex2_submission_special_instructions 'No special instructions were received'
_oxdiff_exptl_absorpt_empirical_details
;
Empirical correction (ABSPACK) includes:
- Absorption correction using spherical harmonics
- Frame scaling
;
_oxdiff_exptl_absorpt_empirical_full_max 1.438
_oxdiff_exptl_absorpt_empirical_full_min 0.663

loop_
_space_group_symop_id
_space_group_symop_operation_xyz
1 x,y,z
2 -x,-y,-z

loop_
_atom_site_label
_atom_site_type_symbol
_atom_site_fract_x
_atom_site_fract_y
_atom_site_fract_z
_atom_site_U_iso_or_equiv
_atom_site_adp_type
_atom_site_occupancy
_atom_site_refinement_flags_posn
Cu0a Cu 0.38072(3) 0.74869(2) 0.611251(14) 0.02561(9) Uani 1.000000 .
P0aa P 0.22305(5) 0.69269(4) 0.75286(2) 0.02039(11) Uani 1.000000 .
Al0a Al 0.10211(6) 0.76099(5) 0.87860(3) 0.02257(13) Uani 1.000000 .
F0aa F 0.68054(14) 0.56867(11) 0.42834(7) 0.0433(3) Uani 1.000000 .
F1aa F 0.04169(14) 0.79048(11) 1.01431(6) 0.0388(3) Uani 1.000000 .
F2aa F 0.64758(15) 0.71089(13) 0.63946(6) 0.0460(3) Uani 1.000000 .
F3aa F 0.30100(13) 0.65528(12) 0.45524(7) 0.0418(3) Uani 1.000000 .
F4aa F 0.43869(15) 0.57998(13) 0.37663(6) 0.0489(4) Uani 1.000000 .
F5aa F 0.77995(13) 0.62986(12) 0.55929(7) 0.0435(3) Uani 1.000000 .
F6aa F 0.43536(13) 0.85531(12) 0.93264(7) 0.0446(3) Uani 1.000000 .
F7aa F 0.59022(15) 0.92701(13) 1.05526(8) 0.0566(4) Uani 1.000000 .
O3 O 0.04520(15) 0.85121(12) 0.85172(7) 0.0326(3) Uani 1.000000 .
F8aa F -0.22698(14) 0.64644(12) 0.81465(8) 0.0511(4) Uani 1.000000 .
F9aa F 0.12469(15) 0.56731(12) 0.92971(9) 0.0530(4) Uani 1.000000 .
N2 N 0.25856(16) 0.80762(12) 0.72513(7) 0.0206(3) Uani 1.000000 .
F0ba F 0.19947(17) 0.86493(13) 1.13713(6) 0.0516(4) Uani 1.000000 .
F1ba F -0.33023(18) 0.32070(13) 0.87482(11) 0.0679(5) Uani 1.000000 .
F2ba F 0.47456(18) 0.93491(14) 1.15833(7) 0.0597(4) Uani 1.000000 .
N1 N 0.30503(16) 0.92293(12) 0.66854(7) 0.0215(3) Uani 1.000000 .
C4aa C 0.5904(2) 0.67870(17) 0.57396(10) 0.0301(4) Uani 1.000000 .
F3ba F -0.06005(19) 0.37849(13) 0.93239(10) 0.0648(5) Uani 1.000000 .
C5aa C 0.4895(2) 0.61257(17) 0.44199(10) 0.0309(4) Uani 1.000000 .
C6aa C 0.2228(2) 0.89549(15) 0.75319(9) 0.0248(4) Uani 1.000000 .
C7aa C 0.2523(2) 0.97955(17) 0.50804(10) 0.0288(4) Uani 1.000000 .
C8aa C 0.1780(2) 0.82464(17) 1.02229(10) 0.0309(4) Uani 1.000000 .
C9aa C 0.4778(2) 1.10002(17) 0.57235(10) 0.0308(4) Uani 1.000000 .
C0ba C 0.2518(2) 0.96657(15) 0.71717(9) 0.0257(4) Uani 1.000000 .
C1ba C 0.4677(2) 0.68703(16) 0.55136(10) 0.0275(4) Uani 1.000000 .
C2ba C 0.6111(2) 0.60619(17) 0.46764(11) 0.0308(4) Uani 1.000000 .
C3ba C -0.0406(2) 0.61792(16) 0.87387(10) 0.0279(4) Uani 1.000000 .
C4ba C 0.4589(2) 1.05399(16) 0.62371(10) 0.0260(4) Uani 1.000000 .
C5ba C 0.30962(18) 0.82495(15) 0.67176(9) 0.0219(4) Uani 1.000000 .
C6ba C 0.3761(2) 1.06322(18) 0.51512(10) 0.0316(4) Uani 1.000000 .
C7ba C 0.2311(2) 0.81901(16) 0.96754(10) 0.0278(4) Uani 1.000000 .
F4ba F -0.40872(16) 0.45759(14) 0.81654(12) 0.0751(6) Uani 1.000000 .
C8ba C 0.2568(3) 0.86281(19) 1.08591(10) 0.0377(5) Uani 1.000000 .
C9ba C 0.22740(19) 0.93051(15) 0.55816(9) 0.0240(4) Uani 1.000000 .
C0ca C 0.6619(2) 0.63851(17) 0.53443(11) 0.0301(4) Uani 1.000000 .
C1ca C 0.4213(2) 0.65163(16) 0.48409(10) 0.0281(4) Uani 1.000000 .
C2ca C 0.33261(19) 0.96955(15) 0.61493(9) 0.0218(4) Uani 1.000000 .
C3ca C 0.3958(3) 0.89795(19) 1.09677(11) 0.0402(5) Uani 1.000000 .
C4ca C 0.3714(2) 0.85535(18) 0.98205(11) 0.0341(5) Uani 1.000000 .
C5ca C -0.1801(2) 0.58327(19) 0.84558(12) 0.0368(5) Uani 1.000000 .
C6ca C -0.2367(3) 0.4163(2) 0.87455(14) 0.0464(6) Uani 1.000000 .
C7ca C 0.4545(2) 0.89373(19) 1.04458(12) 0.0403(5) Uani 1.000000 .
C C 0.3907(3) 0.5835(2) 0.70899(12) 0.0450(6) Uani 1.000000 .
C12 C -0.0437(2) 0.6343(2) 0.69558(11) 0.0416(5) Uani 1.000000 .
C1 C 0.5723(2) 1.09123(18) 0.68589(10) 0.0343(5) Uani 1.000000 .
C13 C 0.0692(2) 0.58736(16) 0.69427(10) 0.0311(4) Uani 1.000000 .
C8ca C -0.0210(2) 0.92669(18) 0.86241(11) 0.0338(5) Uani 1.000000 .
C9ca C -0.2761(2) 0.4856(2) 0.84536(15) 0.0466(6) Uani 1.000000 .
C0da C 0.0896(2) 0.84074(16) 0.55072(10) 0.0280(4) Uani 1.000000 .
C1da C 0.5012(2) 0.7698(2) 0.79180(12) 0.0414(5) Uani 1.000000 .
C2da C -0.1110(2) 0.8997(2) 0.90959(12) 0.0396(5) Uani 1.000000 .
C3da C 0.0838(3) 0.55944(18) 0.62339(10) 0.0395(5) Uani 1.000000 .
C4da C -0.0088(2) 0.54366(19) 0.90138(11) 0.0348(5) Uani 1.000000 .
C5da C 0.6597(3) 1.2140(2) 0.70527(16) 0.0595(8) Uani 1.000000 .
C6da C 0.3770(2) 0.66106(19) 0.76826(10) 0.0317(4) Uani 1.000000 .
C7da C -0.1006(3) 0.44528(19) 0.90315(13) 0.0421(5) Uani 1.000000 .
C8da C 0.3656(3) 0.6046(2) 0.82399(12) 0.0411(6) Uani 1.000000 .
C9da C -0.0229(2) 0.8866(2) 0.54823(15) 0.0451(6) Uani 1.000000 .
C0ea C 0.0553(2) 0.74311(19) 0.49152(13) 0.0422(5) Uani 1.000000 .
C1ea C -0.1079(3) 0.9153(3) 0.79640(13) 0.0500(6) Uani 1.000000 .
C2ea C 0.6612(3) 1.0243(2) 0.67865(14) 0.0500(6) Uani 1.000000 .
C3ea C 0.0300(3) 0.48349(19) 0.71776(12) 0.0492(7) Uani 1.000000 .
C4ea C 0.0881(3) 1.0414(2) 0.89157(15) 0.0502(6) Uani 1.000000 .
O4 O 0.19150(13) 0.72709(10) 0.81787(6) 0.0223(3) Uani 1.000000 .
H7aa H 0.1834(2) 0.95525(17) 0.46853(10) 0.0346(5) Uiso 1.000000 R
H6ba H 0.3912(2) 1.09559(18) 0.48047(10) 0.0379(5) Uiso 1.000000 R
H9aa H 0.5620(2) 1.15767(17) 0.57652(10) 0.0369(5) Uiso 1.000000 R
H6aa H 0.1857(2) 0.90293(15) 0.79022(9) 0.0297(5) Uiso 1.000000 R
H0ba H 0.2384(2) 1.03397(15) 0.72371(9) 0.0308(5) Uiso 1.000000 R
Ha H 0.3151(12) 0.5120(6) 0.6972(6) 0.0674(9) Uiso 1.000000 GR
Hb H 0.389(2) 0.6151(8) 0.6720(3) 0.0674(9) Uiso 1.000000 GR
Hc H 0.4773(10) 0.5740(13) 0.7199(4) 0.0674(9) Uiso 1.000000 GR
H12a H -0.0496(14) 0.6580(15) 0.74080(15) 0.0624(8) Uiso 1.000000 GR
H12b H -0.0219(10) 0.6974(10) 0.6775(9) 0.0624(8) Uiso 1.000000 GR
H12c H -0.1313(4) 0.5774(5) 0.6693(8) 0.0624(8) Uiso 1.000000 GR
H1 H 0.5283(2) 1.07631(18) 0.72229(10) 0.0412(6) Uiso 1.000000 R
H0da H 0.0957(2) 0.81377(16) 0.59048(10) 0.0335(5) Uiso 1.000000 R
H1da H 0.5148(12) 0.8009(8) 0.7551(2) 0.0621(8) Uiso 1.000000 GR
H1db H 0.4861(9) 0.8215(6) 0.8262(7) 0.0621(8) Uiso 1.000000 GR
H1dc H 0.5823(4) 0.7565(3) 0.8092(9) 0.0621(8) Uiso 1.000000 GR
H2da H -0.1773(13) 0.8237(5) 0.8919(4) 0.0594(8) Uiso 1.000000 GR
H2db H -0.0540(3) 0.9082(15) 0.9521(3) 0.0594(8) Uiso 1.000000 GR
H2dc H -0.1594(15) 0.9499(10) 0.9150(7) 0.0594(8) Uiso 1.000000 GR
H3da H 0.1112(19) 0.6266(3) 0.6093(3) 0.0593(8) Uiso 1.000000 GR
H3db H 0.1532(14) 0.5275(14) 0.6213(2) 0.0593(8) Uiso 1.000000 GR
H3dc H -0.0037(6) 0.5065(12) 0.59446(18) 0.0593(8) Uiso 1.000000 GR
H5da H 0.7116(19) 1.2298(4) 0.6726(6) 0.0892(12) Uiso 1.000000 GR
H5db H 0.6008(4) 1.2560(2) 0.7075(12) 0.0892(12) Uiso 1.000000 GR
H5dc H 0.7230(17) 1.2349(5) 0.7482(6) 0.0892(12) Uiso 1.000000 GR
H8da H 0.366(2) 0.6561(6) 0.8635(3) 0.0616(8) Uiso 1.000000 GR
H8db H 0.2808(10) 0.5394(9) 0.8106(4) 0.0616(8) Uiso 1.000000 GR
H8dc H 0.4434(11) 0.5828(14) 0.8331(7) 0.0616(8) Uiso 1.000000 GR
H9da H 0.0016(10) 0.9486(11) 0.5872(5) 0.0677(9) Uiso 1.000000 GR
H9db H -0.0334(14) 0.9116(15) 0.5089(5) 0.0677(9) Uiso 1.000000 GR
H9dc H -0.1089(5) 0.8290(5) 0.5470(10) 0.0677(9) Uiso 1.000000 GR
H0ea H 0.051(2) 0.7674(4) 0.45173(16) 0.0632(8) Uiso 1.000000 GR
H0eb H 0.1259(11) 0.7123(10) 0.4961(5) 0.0632(8) Uiso 1.000000 GR
H0ec H -0.0331(10) 0.6868(7) 0.4886(6) 0.0632(8) Uiso 1.000000 GR
H1ea H -0.0488(3) 0.9370(17) 0.7673(4) 0.0749(10) Uiso 1.000000 GR
H1eb H -0.1713(15) 0.8387(4) 0.7770(5) 0.0749(10) Uiso 1.000000 GR
H1ec H -0.1595(17) 0.9630(14) 0.80236(18) 0.0749(10) Uiso 1.000000 GR
H2ea H 0.6038(4) 0.9458(2) 0.6659(11) 0.0749(10) Uiso 1.000000 GR
H2eb H 0.7098(17) 1.0405(14) 0.6449(8) 0.0749(10) Uiso 1.000000 GR
H2ec H 0.7273(15) 1.0434(13) 0.7204(3) 0.0749(10) Uiso 1.000000 GR
H3ea H 0.1000(11) 0.4523(10) 0.7154(10) 0.0739(10) Uiso 1.000000 GR
H3eb H 0.023(2) 0.5025(4) 0.7631(4) 0.0739(10) Uiso 1.000000 GR
H3ec H -0.0579(11) 0.4294(7) 0.6898(7) 0.0739(10) Uiso 1.000000 GR
H4ea H 0.1457(14) 1.0446(5) 0.9326(6) 0.0753(10) Uiso 1.000000 GR
H4eb H 0.1443(14) 1.0588(7) 0.8607(5) 0.0753(10) Uiso 1.000000 GR
H4ec H 0.0449(3) 1.0948(3) 0.9002(10) 0.0753(10) Uiso 1.000000 GR

loop_
_atom_site_aniso_label
_atom_site_aniso_U_11
_atom_site_aniso_U_22
_atom_site_aniso_U_33
_atom_site_aniso_U_12
_atom_site_aniso_U_13
_atom_site_aniso_U_23
Cu0a 0.03380(17) 0.02473(16) 0.02595(16) 0.01595(12) 0.01501(12) 0.00917(12)
P0aa 0.0266(2) 0.0181(2) 0.0198(2) 0.01110(18) 0.00762(18) 0.00655(17)
Al0a 0.0253(3) 0.0250(3) 0.0200(3) 0.0115(2) 0.0071(2) 0.0073(2)
F0aa 0.0467(8) 0.0441(7) 0.0459(8) 0.0223(6) 0.0282(6) 0.0056(6)
F1aa 0.0432(7) 0.0522(8) 0.0320(6) 0.0273(6) 0.0154(5) 0.0146(6)
F2aa 0.0472(8) 0.0660(9) 0.0266(6) 0.0262(7) 0.0081(6) 0.0098(6)
F3aa 0.0364(7) 0.0567(8) 0.0407(7) 0.0253(6) 0.0114(6) 0.0167(6)
F4aa 0.0519(8) 0.0650(9) 0.0255(6) 0.0225(7) 0.0110(6) 0.0029(6)
F5aa 0.0345(7) 0.0562(8) 0.0510(8) 0.0259(6) 0.0150(6) 0.0207(7)
F6aa 0.0321(7) 0.0482(8) 0.0438(8) 0.0070(6) 0.0091(6) 0.0075(6)
F7aa 0.0348(7) 0.0565(9) 0.0609(10) 0.0069(7) -0.0071(7) 0.0123(8)
O3 0.0364(8) 0.0371(8) 0.0325(8) 0.0208(7) 0.0122(6) 0.0126(6)
F8aa 0.0380(7) 0.0420(8) 0.0722(10) 0.0171(6) -0.0008(7) 0.0217(7)
F9aa 0.0410(8) 0.0428(8) 0.0763(11) 0.0155(6) 0.0009(7) 0.0299(8)
N2 0.0263(8) 0.0187(7) 0.0205(7) 0.0120(6) 0.0073(6) 0.0063(6)
F0ba 0.0750(10) 0.0634(9) 0.0253(7) 0.0363(8) 0.0159(7) 0.0119(6)
F1ba 0.0570(10) 0.0353(8) 0.1112(15) 0.0060(7) 0.0336(10) 0.0303(9)
F2ba 0.0707(11) 0.0566(9) 0.0320(7) 0.0172(8) -0.0146(7) 0.0040(7)
N1 0.0263(8) 0.0193(7) 0.0217(8) 0.0103(6) 0.0075(6) 0.0078(6)
C4aa 0.0379(11) 0.0281(10) 0.0256(10) 0.0122(9) 0.0121(8) 0.0075(8)
F3ba 0.0716(11) 0.0448(9) 0.0855(13) 0.0203(8) 0.0140(9) 0.0405(9)
C5aa 0.0370(11) 0.0281(10) 0.0259(10) 0.0098(9) 0.0118(8) 0.0051(8)
C6aa 0.0312(10) 0.0230(9) 0.0242(9) 0.0146(8) 0.0104(8) 0.0052(7)
C7aa 0.0306(10) 0.0321(10) 0.0262(10) 0.0142(8) 0.0049(8) 0.0111(8)
C8aa 0.0415(12) 0.0283(10) 0.0269(10) 0.0188(9) 0.0069(9) 0.0084(8)
C9aa 0.0316(10) 0.0279(10) 0.0329(11) 0.0075(8) 0.0124(8) 0.0119(8)
C0ba 0.0357(10) 0.0193(9) 0.0261(9) 0.0139(8) 0.0106(8) 0.0068(7)
C1ba 0.0355(10) 0.0228(9) 0.0296(10) 0.0128(8) 0.0156(8) 0.0098(8)
C2ba 0.0352(11) 0.0257(10) 0.0361(11) 0.0126(8) 0.0209(9) 0.0074(8)
C3ba 0.0320(10) 0.0263(10) 0.0258(10) 0.0099(8) 0.0087(8) 0.0090(8)
C4ba 0.0275(9) 0.0243(9) 0.0261(9) 0.0091(8) 0.0069(8) 0.0075(8)
C5ba 0.0239(9) 0.0218(9) 0.0215(9) 0.0101(7) 0.0049(7) 0.0073(7)
C6ba 0.0384(11) 0.0339(11) 0.0304(10) 0.0158(9) 0.0138(9) 0.0180(9)
C7ba 0.0359(11) 0.0240(9) 0.0238(9) 0.0131(8) 0.0050(8) 0.0063(8)
F4ba 0.0319(8) 0.0482(9) 0.1327(18) 0.0073(7) 0.0049(9) 0.0247(10)
C8ba 0.0594(15) 0.0357(11) 0.0234(10) 0.0251(11) 0.0094(10) 0.0084(9)
C9ba 0.0257(9) 0.0212(9) 0.0269(9) 0.0106(7) 0.0065(7) 0.0077(7)
C0ca 0.0284(10) 0.0275(10) 0.0387(11) 0.0119(8) 0.0137(9) 0.0120(9)
C1ca 0.0294(10) 0.0267(10) 0.0327(10) 0.0124(8) 0.0119(8) 0.0115(8)
C2ca 0.0269(9) 0.0209(9) 0.0229(9) 0.0124(7) 0.0084(7) 0.0097(7)
C3ca 0.0531(14) 0.0328(11) 0.0266(11) 0.0151(10) -0.0039(10) 0.0043(9)
C4ca 0.0386(11) 0.0286(10) 0.0320(11) 0.0103(9) 0.0073(9) 0.0074(8)
C5ca 0.0352(11) 0.0318(11) 0.0467(13) 0.0153(9) 0.0098(10) 0.0136(10)
C6ca 0.0445(13) 0.0288(11) 0.0645(17) 0.0073(10) 0.0231(12) 0.0144(11)
C7ca 0.0350(12) 0.0309(11) 0.0458(13) 0.0085(9) -0.0021(10) 0.0080(10)
C 0.0696(17) 0.0555(15) 0.0435(13) 0.0492(14) 0.0329(12) 0.0267(12)
C12 0.0296(11) 0.0533(14) 0.0292(11) 0.0081(10) 0.0013(9) 0.0032(10)
C1 0.0300(10) 0.0367(12) 0.0274(10) 0.0040(9) 0.0028(8) 0.0081(9)
C13 0.0378(11) 0.0237(10) 0.0234(10) 0.0038(8) 0.0072(8) 0.0034(8)
C8ca 0.0376(11) 0.0367(11) 0.0382(12) 0.0237(10) 0.0128(9) 0.0147(9)
C9ca 0.0304(11) 0.0369(12) 0.0684(17) 0.0098(10) 0.0114(11) 0.0119(12)
C0da 0.0252(9) 0.0242(9) 0.0331(10) 0.0084(8) 0.0038(8) 0.0097(8)
C1da 0.0290(11) 0.0617(15) 0.0441(13) 0.0228(11) 0.0116(9) 0.0256(12)
C2da 0.0427(12) 0.0444(13) 0.0405(12) 0.0257(11) 0.0152(10) 0.0114(10)
C3da 0.0521(14) 0.0286(11) 0.0247(10) 0.0042(10) 0.0087(9) -0.0006(8)
C4da 0.0367(11) 0.0350(11) 0.0364(11) 0.0156(9) 0.0092(9) 0.0138(9)
C5da 0.0539(16) 0.0366(14) 0.0612(18) 0.0058(12) -0.0131(14) -0.0016(12)
C6da 0.0398(11) 0.0425(12) 0.0320(11) 0.0297(10) 0.0168(9) 0.0204(9)
C7da 0.0514(14) 0.0323(12) 0.0504(14) 0.0185(10) 0.0168(11) 0.0205(10)
C8da 0.0572(15) 0.0548(14) 0.0391(12) 0.0410(13) 0.0222(11) 0.0299(11)
C9da 0.0296(11) 0.0338(12) 0.0762(18) 0.0140(10) 0.0183(11) 0.0170(12)
C0ea 0.0310(11) 0.0330(11) 0.0513(14) 0.0073(9) 0.0066(10) -0.0001(10)
C1ea 0.0552(15) 0.0740(18) 0.0414(13) 0.0428(14) 0.0138(11) 0.0269(13)
C2ea 0.0436(13) 0.0491(14) 0.0463(14) 0.0171(12) -0.0114(11) 0.0091(12)
C3ea 0.0680(17) 0.0253(11) 0.0382(13) -0.0022(11) 0.0148(12) 0.0076(10)
C4ea 0.0482(14) 0.0360(13) 0.0694(18) 0.0192(11) 0.0226(13) 0.0096(12)
O4 0.0266(6) 0.0230(6) 0.0200(6) 0.0114(5) 0.0069(5) 0.0075(5)

loop_
_atom_type_symbol
_atom_type_scat_dispersion_real
_atom_type_scat_dispersion_imag
_atom_type_scat_Cromer_Mann_a1
_atom_type_scat_Cromer_Mann_a2
_atom_type_scat_Cromer_Mann_a3
_atom_type_scat_Cromer_Mann_a4
_atom_type_scat_Cromer_Mann_b1
_atom_type_scat_Cromer_Mann_b2
_atom_type_scat_Cromer_Mann_b3
_atom_type_scat_Cromer_Mann_b4
_atom_type_scat_Cromer_Mann_c
_atom_type_scat_source
_atom_type_scat_dispersion_source
C 0.01920 0.00962 2.31000 1.02000 1.58860 0.86500 20.84390 10.20750 0.56870 51.65120 0.215599998832 'International Tables Volume C Table 6.1.1.4 (pp. 500-502)' 'Henke, Gullikson and Davis, At. Data and Nucl. Data Tables, 1993, 54, 2'
F 0.07537 0.05506 3.53920 2.64120 1.51700 1.02430 10.28250 4.29440 0.26150 26.14760 0.277599990368 'International Tables Volume C Table 6.1.1.4 (pp. 500-502)' 'Henke, Gullikson and Davis, At. Data and Nucl. Data Tables, 1993, 54, 2'
H 0.00000 0.00000 0.49300 0.32291 0.14019 0.04081 10.51090 26.12570 3.14236 57.79970 0.0030380000826 'International Tables Volume C Table 6.1.1.4 (pp. 500-502)' 'Henke, Gullikson and Davis, At. Data and Nucl. Data Tables, 1993, 54, 2'
Al 0.21266 0.24195 6.42020 1.90020 1.59360 1.96460 3.03870 0.74260 31.54720 85.08860 1.11510002613 'International Tables Volume C Table 6.1.1.4 (pp. 500-502)' 'Henke, Gullikson and Davis, At. Data and Nucl. Data Tables, 1993, 54, 2'
O 0.05239 0.03377 3.04850 2.28680 1.54630 0.86700 13.27710 5.70110 0.32390 32.90890 0.250800013542 'International Tables Volume C Table 6.1.1.4 (pp. 500-502)' 'Henke, Gullikson and Davis, At. Data and Nucl. Data Tables, 1993, 54, 2'
N 0.03256 0.01839 12.21260 3.13220 2.01250 1.16630 0.00570 9.89330 28.99750 0.58260 -11.5290002823 'International Tables Volume C Table 6.1.1.4 (pp. 500-502)' 'Henke, Gullikson and Davis, At. Data and Nucl. Data Tables, 1993, 54, 2'
P 0.30360 0.43703 6.43450 4.17910 1.78000 1.49080 1.90670 27.15700 0.52600 68.16450 1.11489999294 'International Tables Volume C Table 6.1.1.4 (pp. 500-502)' 'Henke, Gullikson and Davis, At. Data and Nucl. Data Tables, 1993, 54, 2'
Cu -1.96878 0.60861 13.33800 7.16760 5.61580 1.67350 3.58280 0.24700 11.39660 64.81260 1.19099998474 'International Tables Volume C Table 6.1.1.4 (pp. 500-502)' 'Henke, Gullikson and Davis, At. Data and Nucl. Data Tables, 1993, 54, 2'

loop_
_geom_angle_atom_site_label_1
_geom_angle_atom_site_label_2
_geom_angle_atom_site_label_3
_geom_angle
_geom_angle_site_symmetry_1
_geom_angle_site_symmetry_3
_geom_angle_publ_flag
C5ba Cu0a C1ba 173.75(8) . . ?
C13 P0aa N2 106.16(9) . . ?
C6da P0aa N2 109.39(9) . . ?
C6da P0aa C13 118.32(10) . . ?
O4 P0aa N2 104.50(7) . . ?
O4 P0aa C13 109.74(9) . . ?
O4 P0aa C6da 107.88(8) . . ?
C3ba Al0a O3 115.88(8) . . ?
C7ba Al0a O3 116.16(8) . . ?
C7ba Al0a C3ba 108.28(9) . . ?
O4 Al0a O3 101.76(7) . . ?
O4 Al0a C3ba 104.73(7) . . ?
O4 Al0a C7ba 109.05(8) . . ?
C8ca O3 Al0a 148.39(14) . . ?
C6aa N2 P0aa 120.89(13) . . ?
C5ba N2 P0aa 128.18(12) . . ?
C5ba N2 C6aa 110.64(15) . . ?
C5ba N1 C0ba 112.29(15) . . ?
C2ca N1 C0ba 123.17(15) . . ?
C2ca N1 C5ba 123.92(15) . . ?
C1ba C4aa F2aa 119.63(18) . . ?
C0ca C4aa F2aa 115.86(19) . . ?
C0ca C4aa C1ba 124.5(2) . . ?
C2ba C5aa F4aa 119.65(19) . . ?
C1ca C5aa F4aa 121.37(19) . . ?
C1ca C5aa C2ba 118.98(19) . . ?
C0ba C6aa N2 106.37(16) . . ?
C9ba C7aa C6ba 120.91(18) . . ?
C7ba C8aa F1aa 119.42(18) . . ?
C8ba C8aa F1aa 116.7(2) . . ?
C8ba C8aa C7ba 123.9(2) . . ?
C6ba C9aa C4ba 121.06(19) . . ?
C6aa C0ba N1 107.05(16) . . ?
C4aa C1ba Cu0a 120.57(15) . . ?
C1ca C1ba Cu0a 125.73(16) . . ?
C1ca C1ba C4aa 113.66(18) . . ?
C5aa C2ba F0aa 120.8(2) . . ?
C0ca C2ba F0aa 119.77(19) . . ?
C0ca C2ba C5aa 119.45(18) . . ?
C5ca C3ba Al0a 125.68(16) . . ?
C4da C3ba Al0a 121.23(16) . . ?
C4da C3ba C5ca 113.05(19) . . ?
C2ca C4ba C9aa 116.97(18) . . ?
C1 C4ba C9aa 121.35(18) . . ?
C1 C4ba C2ca 121.64(18) . . ?
N2 C5ba Cu0a 135.72(13) . . ?
N1 C5ba Cu0a 120.61(14) . . ?
N1 C5ba N2 103.65(15) . . ?
C9aa C6ba C7aa 120.50(19) . . ?
C8aa C7ba Al0a 118.76(16) . . ?
C4ca C7ba Al0a 127.30(16) . . ?
C4ca C7ba C8aa 113.94(19) . . ?
C8aa C8ba F0ba 121.2(2) . . ?
C3ca C8ba F0ba 119.7(2) . . ?
C3ca C8ba C8aa 119.1(2) . . ?
C2ca C9ba C7aa 116.88(17) . . ?
C0da C9ba C7aa 120.58(17) . . ?
C0da C9ba C2ca 122.52(17) . . ?
C4aa C0ca F5aa 122.0(2) . . ?
C2ba C0ca F5aa 119.08(18) . . ?
C2ba C0ca C4aa 118.93(19) . . ?
C5aa C1ca F3aa 115.80(18) . . ?
C1ba C1ca F3aa 119.73(18) . . ?
C1ba C1ca C5aa 124.46(19) . . ?
C4ba C2ca N1 119.06(16) . . ?
C9ba C2ca N1 117.19(16) . . ?
C9ba C2ca C4ba 123.67(17) . . ?
C8ba C3ca F2ba 120.1(2) . . ?
C7ca C3ca F2ba 120.0(2) . . ?
C7ca C3ca C8ba 119.8(2) . . ?
C7ba C4ca F6aa 119.43(19) . . ?
C7ca C4ca F6aa 116.1(2) . . ?
C7ca C4ca C7ba 124.5(2) . . ?
C3ba C5ca F8aa 120.03(19) . . ?
C9ca C5ca F8aa 116.0(2) . . ?
C9ca C5ca C3ba 124.0(2) . . ?
C9ca C6ca F1ba 119.9(2) . . ?
C7da C6ca F1ba 120.7(2) . . ?
C7da C6ca C9ca 119.4(2) . . ?
C3ca C7ca F7aa 119.8(2) . . ?
C4ca C7ca F7aa 121.4(2) . . ?
C4ca C7ca C3ca 118.8(2) . . ?
C5da C1 C4ba 113.11(19) . . ?
C2ea C1 C4ba 110.34(18) . . ?
C2ea C1 C5da 110.3(2) . . ?
C12 C13 P0aa 106.18(14) . . ?
C3da C13 P0aa 114.00(15) . . ?
C3da C13 C12 108.27(19) . . ?
C3ea C13 P0aa 108.47(16) . . ?
C3ea C13 C12 109.6(2) . . ?
C3ea C13 C3da 110.22(18) . . ?
C2da C8ca O3 110.10(18) . . ?
C1ea C8ca O3 107.29(19) . . ?
C1ea C8ca C2da 110.1(2) . . ?
C4ea C8ca O3 107.96(18) . . ?
C4ea C8ca C2da 109.8(2) . . ?
C4ea C8ca C1ea 111.5(2) . . ?
C5ca C9ca F4ba 120.5(2) . . ?
C6ca C9ca F4ba 120.0(2) . . ?
C6ca C9ca C5ca 119.6(2) . . ?
C9da C0da C9ba 110.99(16) . . ?
C0ea C0da C9ba 111.74(17) . . ?
C0ea C0da C9da 111.42(19) . . ?
C3ba C4da F9aa 118.6(2) . . ?
C7da C4da F9aa 115.9(2) . . ?
C7da C4da C3ba 125.5(2) . . ?
C C6da P0aa 114.02(16) . . ?
C1da C6da P0aa 108.11(14) . . ?
C1da C6da C 110.5(2) . . ?
C8da C6da P0aa 105.76(14) . . ?
C8da C6da C 108.74(18) . . ?
C8da C6da C1da 109.56(19) . . ?
C6ca C7da F3ba 120.2(2) . . ?
C4da C7da F3ba 121.3(2) . . ?
C4da C7da C6ca 118.5(2) . . ?
Al0a O4 P0aa 161.55(9) . . ?

loop_
_geom_bond_atom_site_label_1
_geom_bond_atom_site_label_2
_geom_bond_distance
_geom_bond_site_symmetry_2
_geom_bond_publ_flag
Cu0a C1ba 1.9197(19) . ?
Cu0a C5ba 1.9028(18) . ?
P0aa N2 1.7199(15) . ?
P0aa C13 1.833(2) . ?
P0aa C6da 1.839(2) . ?
P0aa O4 1.5104(13) . ?
Al0a O3 1.6915(15) . ?
Al0a C3ba 1.990(2) . ?
Al0a C7ba 2.004(2) . ?
Al0a O4 1.8136(14) . ?
F0aa C2ba 1.343(2) . ?
F1aa C8aa 1.350(3) . ?
F2aa C4aa 1.361(2) . ?
F3aa C1ca 1.364(2) . ?
F4aa C5aa 1.348(2) . ?
F5aa C0ca 1.349(2) . ?
F6aa C4ca 1.357(3) . ?
F7aa C7ca 1.339(3) . ?
O3 C8ca 1.424(2) . ?
F8aa C5ca 1.356(3) . ?
F9aa C4da 1.367(3) . ?
N2 C6aa 1.410(2) . ?
N2 C5ba 1.382(2) . ?
F0ba C8ba 1.348(3) . ?
F1ba C6ca 1.343(3) . ?
F2ba C3ca 1.347(3) . ?
N1 C0ba 1.389(2) . ?
N1 C5ba 1.351(2) . ?
N1 C2ca 1.452(2) . ?
C4aa C1ba 1.380(3) . ?
C4aa C0ca 1.380(3) . ?
F3ba C7da 1.344(3) . ?
C5aa C2ba 1.373(3) . ?
C5aa C1ca 1.381(3) . ?
C6aa C0ba 1.343(3) . ?
C7aa C6ba 1.386(3) . ?
C7aa C9ba 1.396(3) . ?
C8aa C7ba 1.390(3) . ?
C8aa C8ba 1.382(3) . ?
C9aa C4ba 1.388(3) . ?
C9aa C6ba 1.385(3) . ?
C1ba C1ca 1.380(3) . ?
C2ba C0ca 1.376(3) . ?
C3ba C5ca 1.400(3) . ?
C3ba C4da 1.370(3) . ?
C4ba C2ca 1.402(3) . ?
C4ba C1 1.525(3) . ?
C7ba C4ca 1.380(3) . ?
F4ba C9ca 1.350(3) . ?
C8ba C3ca 1.371(4) . ?
C9ba C2ca 1.396(3) . ?
C9ba C0da 1.525(3) . ?
C3ca C7ca 1.376(4) . ?
C4ca C7ca 1.379(3) . ?
C5ca C9ca 1.371(3) . ?
C6ca C9ca 1.368(4) . ?
C6ca C7da 1.379(4) . ?
C C6da 1.533(3) . ?
C12 C13 1.545(3) . ?
C1 C5da 1.527(3) . ?
C1 C2ea 1.520(4) . ?
C13 C3da 1.543(3) . ?
C13 C3ea 1.535(3) . ?
C8ca C2da 1.528(3) . ?
C8ca C1ea 1.521(3) . ?
C8ca C4ea 1.517(3) . ?
C0da C9da 1.528(3) . ?
C0da C0ea 1.522(3) . ?
C1da C6da 1.532(3) . ?
C4da C7da 1.373(3) . ?
C6da C8da 1.550(3) . ?

loop_
_smtbx_masks_void_nr
_smtbx_masks_void_average_x
_smtbx_masks_void_average_y
_smtbx_masks_void_average_z
_smtbx_masks_void_volume
_smtbx_masks_void_count_electrons
_smtbx_masks_void_content
1 -0.500 -0.500 0.000 609.6 159.3 ?
